data_7010912
loop_
_publ_author_name
'Wilton-Ely, James D. E. T.'
'Schier, Annette'
'Schmidbaur, Hubert'

_publ_section_title
;
 Silver(i) coordination by variants of the bis(diphenylphosphino)amine
 chalcogenide ligandElectronic supplementary information (ESI)
 available: tables of crystal data. See
 http://www.rsc.org/suppdata/dt/b1/b105154g/
;
_journal_issue 24
_journal_name_full 'Journal of the Chemical Society, Dalton Transactions'
_journal_page_first 3647
_journal_paper_doi 10.1039/b105154g
_journal_year 2001
_chemical_formula_sum 'C51 H51 Ag Br N2 O1.5 P4 Se2'
_chemical_formula_weight 1185.52
_chemical_name_systematic
; 
? 
;
_space_group_IT_number 2
_symmetry_cell_setting triclinic
_symmetry_space_group_name_Hall '-P 1'
_symmetry_space_group_name_H-M 'P -1'
_atom_sites_solution_hydrogens 'geom (CH), difmap (NH, OH)'
_atom_sites_solution_primary direct
_atom_sites_solution_secondary difmap
_audit_creation_method SHELXL-97
_cell_angle_alpha 102.491(1)
_cell_angle_beta 98.362(1)
_cell_angle_gamma 92.744(1)
_cell_formula_units_Z 4
_cell_length_a 10.3900(1)
_cell_length_b 17.3447(3)
_cell_length_c 29.5465(5)
_cell_measurement_reflns_used 116262
_cell_measurement_temperature 293(2)
_cell_volume 5125.94(14)
_computing_cell_refinement SCALEPACK
_computing_data_collection XPRESS
_computing_data_reduction DENZO
_computing_molecular_graphics SHELXTL-PLUS
_computing_publication_material 'SHELXL-97 (Sheldrick, 1997)'
_computing_structure_refinement 'SHELXL-97 (Sheldrick, 1997)'
_computing_structure_solution 'SHELXS-97 (Sheldrick, 1990)'
_diffrn_ambient_temperature 293(2)
_diffrn_measured_fraction_theta_full 0.853
_diffrn_measured_fraction_theta_max 0.853
_diffrn_measurement_device_type 'NONIUS DIP 2020'
_diffrn_measurement_method phi-rotation
_diffrn_radiation_monochromator graphite
_diffrn_radiation_source 'fine-focus sealed tube'
_diffrn_radiation_type MoK\a
_diffrn_radiation_wavelength 0.71073
_diffrn_reflns_av_R_equivalents 0.044
_diffrn_reflns_av_sigmaI/netI 0.038
_diffrn_reflns_limit_h_max 12
_diffrn_reflns_limit_h_min 0
_diffrn_reflns_limit_k_max 22
_diffrn_reflns_limit_k_min -22
_diffrn_reflns_limit_l_max 36
_diffrn_reflns_limit_l_min -37
_diffrn_reflns_number 116262
_diffrn_reflns_theta_full 27.09
_diffrn_reflns_theta_max 27.09
_diffrn_reflns_theta_min 3.13
_exptl_absorpt_coefficient_mu 2.757
_exptl_absorpt_correction_type none
_exptl_crystal_density_diffrn 1.536
_exptl_crystal_density_method 'not measured'
_exptl_crystal_F_000 2372
_exptl_crystal_size_max 0.60
_exptl_crystal_size_mid 0.30
_exptl_crystal_size_min 0.10
_refine_diff_density_max 1.234
_refine_diff_density_min -0.962
_refine_diff_density_rms 0.087
_refine_ls_extinction_method none
_refine_ls_goodness_of_fit_ref 1.027
_refine_ls_hydrogen_treatment 'riding (CH), isotropical (NH), Uisofix (OH)'
_refine_ls_matrix_type full
_refine_ls_number_parameters 1136
_refine_ls_number_reflns 19290
_refine_ls_number_restraints 0
_refine_ls_restrained_S_all 1.027
_refine_ls_R_factor_all 0.0529
_refine_ls_R_factor_gt 0.0408
_refine_ls_shift/su_max 0.002
_refine_ls_shift/su_mean 0.000
_refine_ls_structure_factor_coef Fsqd
_refine_ls_weighting_details 'calc w=1/[\s^2^(Fo^2^)+(0.0274P)^2^+12.2799P] where P=(Fo^2^+2Fc^2^)/3'
_refine_ls_weighting_scheme calc
_refine_ls_wR_factor_gt 0.0857
_refine_ls_wR_factor_ref 0.0906
_reflns_number_gt 15979
_reflns_number_total 19290
_reflns_threshold_expression >2sigma(I)
_cod_data_source_file b105154g.txt
_cod_data_source_block jam23
_cod_original_cell_volume 5125.94(13)
_cod_original_sg_symbol_H-M P-1
_cod_original_formula_sum 'C51 H51 Ag Br N2 O1.50 P4 Se2'
_cod_database_code 7010912

loop_
_symmetry_equiv_pos_as_xyz
'x, y, z'
'-x, -y, -z'

loop_
_atom_site_label
_atom_site_type_symbol
_atom_site_fract_x
_atom_site_fract_y
_atom_site_fract_z
_atom_site_U_iso_or_equiv
_atom_site_adp_type
_atom_site_occupancy
_atom_site_symmetry_multiplicity
_atom_site_calc_flag
_atom_site_refinement_flags
_atom_site_disorder_assembly
_atom_site_disorder_group
Ag1 Ag 0.73212(3) 0.697297(16) 0.492071(9) 0.02123(6) Uani 1 1 d . . .
Se11 Se 0.98827(4) 0.75363(2) 0.534692(13) 0.02606(9) Uani 1 1 d . . .
Se12 Se 0.72250(4) 0.55854(2) 0.428533(12) 0.02191(8) Uani 1 1 d . . .
P11 P 0.89772(9) 0.79094(5) 0.59502(3) 0.02093(19) Uani 1 1 d . . .
P12 P 0.69821(9) 0.66095(5) 0.56621(3) 0.01817(18) Uani 1 1 d . . .
P13 P 0.60797(9) 0.75904(5) 0.43457(3) 0.01777(18) Uani 1 1 d . . .
P14 P 0.66086(8) 0.61227(5) 0.37172(3) 0.01722(18) Uani 1 1 d . . .
N11 N 0.8136(3) 0.71815(19) 0.60860(11) 0.0220(7) Uani 1 1 d . . .
N12 N 0.5638(3) 0.68539(18) 0.38503(10) 0.0189(6) Uani 1 1 d . . .
Br1 Br 0.36676(4) 0.72402(3) 0.289925(13) 0.03392(10) Uani 1 1 d . . .
C1 C 1.0108(4) 0.8337(2) 0.64824(14) 0.0273(8) Uani 1 1 d . . .
C2 C 0.9633(4) 0.8541(3) 0.69081(15) 0.0362(10) Uani 1 1 d . . .
H2A H 0.8748 0.8454 0.6916 0.043 Uiso 1 1 calc R . .
C3 C 1.0486(5) 0.8873(3) 0.73169(17) 0.0471(12) Uani 1 1 d . . .
H3A H 1.0178 0.9002 0.7602 0.057 Uiso 1 1 calc R . .
C4 C 1.1794(5) 0.9013(3) 0.73009(16) 0.0434(12) Uani 1 1 d . . .
H4A H 1.2362 0.9242 0.7576 0.052 Uiso 1 1 calc R . .
C5 C 1.2270(5) 0.8818(3) 0.68850(17) 0.0423(11) Uani 1 1 d . . .
H5A H 1.3154 0.8916 0.6879 0.051 Uiso 1 1 calc R . .
C6 C 1.1421(4) 0.8471(2) 0.64706(15) 0.0322(9) Uani 1 1 d . . .
H6A H 1.1740 0.8331 0.6188 0.039 Uiso 1 1 calc R . .
C7 C 0.7850(4) 0.8652(2) 0.58603(14) 0.0291(9) Uani 1 1 d . . .
C8 C 0.6820(4) 0.8763(3) 0.61079(15) 0.0356(10) Uani 1 1 d . . .
H8A H 0.6691 0.8454 0.6321 0.043 Uiso 1 1 calc R . .
C9 C 0.5976(5) 0.9339(3) 0.60360(19) 0.0508(13) Uani 1 1 d . . .
H9A H 0.5280 0.9416 0.6202 0.061 Uiso 1 1 calc R . .
C10 C 0.6169(6) 0.9799(3) 0.5717(2) 0.0592(16) Uani 1 1 d . . .
H10A H 0.5604 1.0185 0.5672 0.071 Uiso 1 1 calc R . .
C11 C 0.7185(6) 0.9688(3) 0.5470(2) 0.0564(15) Uani 1 1 d . . .
H11A H 0.7301 0.9993 0.5254 0.068 Uiso 1 1 calc R . .
C12 C 0.8045(5) 0.9119(2) 0.55409(17) 0.0385(10) Uani 1 1 d . . .
H12A H 0.8746 0.9049 0.5377 0.046 Uiso 1 1 calc R . .
C13 C 0.7401(3) 0.5596(2) 0.56321(11) 0.0196(7) Uani 1 1 d . . .
C14 C 0.8592(4) 0.5384(2) 0.54948(13) 0.0241(8) Uani 1 1 d . . .
H14A H 0.9175 0.5771 0.5446 0.029 Uiso 1 1 calc R . .
C15 C 0.8913(4) 0.4611(2) 0.54306(14) 0.0291(9) Uani 1 1 d . . .
H15A H 0.9714 0.4480 0.5344 0.035 Uiso 1 1 calc R . .
C16 C 0.8040(4) 0.4027(2) 0.54958(14) 0.0304(9) Uani 1 1 d . . .
H16A H 0.8254 0.3504 0.5452 0.037 Uiso 1 1 calc R . .
C17 C 0.6852(4) 0.4228(2) 0.56256(14) 0.0314(9) Uani 1 1 d . . .
H17A H 0.6265 0.3837 0.5668 0.038 Uiso 1 1 calc R . .
C18 C 0.6527(4) 0.5009(2) 0.56934(13) 0.0252(8) Uani 1 1 d . . .
H18A H 0.5726 0.5138 0.5780 0.030 Uiso 1 1 calc R . .
C19 C 0.5490(3) 0.6678(2) 0.59125(13) 0.0217(7) Uani 1 1 d . . .
C20 C 0.4324(4) 0.6601(3) 0.56072(15) 0.0336(9) Uani 1 1 d . . .
H20A H 0.4328 0.6515 0.5286 0.040 Uiso 1 1 calc R . .
C21 C 0.3152(4) 0.6651(3) 0.57781(19) 0.0438(11) Uani 1 1 d . . .
H21A H 0.2369 0.6590 0.5572 0.053 Uiso 1 1 calc R . .
C22 C 0.3148(5) 0.6791(3) 0.62551(19) 0.0428(11) Uani 1 1 d . . .
H22A H 0.2361 0.6835 0.6370 0.051 Uiso 1 1 calc R . .
C23 C 0.4301(5) 0.6865(3) 0.65619(17) 0.0447(12) Uani 1 1 d . . .
H23A H 0.4291 0.6956 0.6883 0.054 Uiso 1 1 calc R . .
C24 C 0.5473(4) 0.6804(3) 0.63929(14) 0.0339(9) Uani 1 1 d . . .
H24A H 0.6251 0.6847 0.6600 0.041 Uiso 1 1 calc R . .
C25 C 0.6872(3) 0.8395(2) 0.41490(12) 0.0210(7) Uani 1 1 d . . .
C26 C 0.6221(4) 0.8810(2) 0.38413(13) 0.0268(8) Uani 1 1 d . . .
H26A H 0.5330 0.8696 0.3736 0.032 Uiso 1 1 calc R . .
C27 C 0.6901(4) 0.9391(2) 0.36920(15) 0.0324(9) Uani 1 1 d . . .
H27A H 0.6466 0.9663 0.3485 0.039 Uiso 1 1 calc R . .
C28 C 0.8220(4) 0.9568(3) 0.38494(17) 0.0375(10) Uani 1 1 d . . .
H28A H 0.8671 0.9965 0.3754 0.045 Uiso 1 1 calc R . .
C29 C 0.8868(4) 0.9152(3) 0.41494(18) 0.0430(12) Uani 1 1 d . . .
H29A H 0.9760 0.9265 0.4252 0.052 Uiso 1 1 calc R . .
C30 C 0.8201(4) 0.8570(3) 0.42975(16) 0.0342(9) Uani 1 1 d . . .
H30A H 0.8648 0.8293 0.4499 0.041 Uiso 1 1 calc R . .
C31 C 0.4526(3) 0.7924(2) 0.44899(12) 0.0196(7) Uani 1 1 d . . .
C32 C 0.3411(4) 0.7925(2) 0.41629(13) 0.0269(8) Uani 1 1 d . . .
H32A H 0.3435 0.7753 0.3844 0.032 Uiso 1 1 calc R . .
C33 C 0.2278(4) 0.8180(2) 0.43105(14) 0.0295(9) Uani 1 1 d . . .
H33A H 0.1544 0.8186 0.4090 0.035 Uiso 1 1 calc R . .
C34 C 0.2222(4) 0.8428(2) 0.47842(15) 0.0316(9) Uani 1 1 d . . .
H34A H 0.1453 0.8601 0.4882 0.038 Uiso 1 1 calc R . .
C35 C 0.3302(4) 0.8418(3) 0.51080(14) 0.0374(10) Uani 1 1 d . . .
H35A H 0.3264 0.8583 0.5427 0.045 Uiso 1 1 calc R . .
C36 C 0.4449(4) 0.8164(2) 0.49648(13) 0.0290(9) Uani 1 1 d . . .
H36A H 0.5174 0.8153 0.5188 0.035 Uiso 1 1 calc R . .
C37 C 0.7955(3) 0.6519(2) 0.34893(12) 0.0211(7) Uani 1 1 d . . .
C38 C 0.9241(4) 0.6387(2) 0.36478(12) 0.0236(8) Uani 1 1 d . . .
H38A H 0.9416 0.6083 0.3870 0.028 Uiso 1 1 calc R . .
C39 C 1.0263(4) 0.6714(2) 0.34710(14) 0.0308(9) Uani 1 1 d . . .
H39A H 1.1122 0.6629 0.3576 0.037 Uiso 1 1 calc R . .
C40 C 1.0002(4) 0.7159(2) 0.31419(15) 0.0325(9) Uani 1 1 d . . .
H40A H 1.0686 0.7374 0.3025 0.039 Uiso 1 1 calc R . .
C41 C 0.8728(4) 0.7290(2) 0.29813(15) 0.0347(10) Uani 1 1 d . . .
H41A H 0.8562 0.7591 0.2758 0.042 Uiso 1 1 calc R . .
C42 C 0.7699(4) 0.6972(2) 0.31540(14) 0.0282(8) Uani 1 1 d . . .
H42A H 0.6844 0.7061 0.3047 0.034 Uiso 1 1 calc R . .
C43 C 0.5639(3) 0.5416(2) 0.32407(12) 0.0189(7) Uani 1 1 d . . .
C44 C 0.6250(4) 0.4951(2) 0.28992(13) 0.0257(8) Uani 1 1 d . . .
H44A H 0.7136 0.5052 0.2897 0.031 Uiso 1 1 calc R . .
C45 C 0.5529(4) 0.4337(2) 0.25627(14) 0.0316(9) Uani 1 1 d . . .
H45A H 0.5931 0.4037 0.2331 0.038 Uiso 1 1 calc R . .
C46 C 0.4219(4) 0.4169(2) 0.25711(14) 0.0310(9) Uani 1 1 d . . .
H46A H 0.3745 0.3748 0.2351 0.037 Uiso 1 1 calc R . .
C47 C 0.3614(4) 0.4632(2) 0.29108(14) 0.0282(8) Uani 1 1 d . . .
H47A H 0.2732 0.4523 0.2916 0.034 Uiso 1 1 calc R . .
C48 C 0.4316(4) 0.5253(2) 0.32406(13) 0.0237(8) Uani 1 1 d . . .
H48A H 0.3901 0.5565 0.3464 0.028 Uiso 1 1 calc R . .
Ag2 Ag 0.24129(3) 0.713543(17) -0.000649(9) 0.02288(7) Uani 1 1 d . . .
Se21 Se 0.49455(4) 0.77064(2) 0.040160(13) 0.02680(9) Uani 1 1 d . . .
Se22 Se 0.22245(4) 0.57635(2) -0.066657(12) 0.02523(9) Uani 1 1 d . . .
P21 P 0.41628(9) 0.78954(5) 0.10407(3) 0.01930(18) Uani 1 1 d . . .
P22 P 0.21133(9) 0.66366(6) 0.06909(3) 0.02030(19) Uani 1 1 d . . .
P23 P 0.11779(9) 0.78094(5) -0.05430(3) 0.01784(18) Uani 1 1 d . . .
P24 P 0.15983(9) 0.63654(5) -0.12027(3) 0.01868(18) Uani 1 1 d . . .
N21 N 0.3352(3) 0.71061(19) 0.11209(11) 0.0234(7) Uani 1 1 d . . .
N22 N 0.0651(3) 0.70961(19) -0.10393(11) 0.0192(6) Uani 1 1 d . . .
Br2 Br 1.13419(4) 0.23769(3) 0.192824(13) 0.03272(10) Uani 1 1 d . . .
C49 C 0.3057(4) 0.8675(2) 0.10795(13) 0.0243(8) Uani 1 1 d . . .
C50 C 0.2100(4) 0.8689(3) 0.13622(15) 0.0340(9) Uani 1 1 d . . .
H50A H 0.1965 0.8271 0.1505 0.041 Uiso 1 1 calc R . .
C51 C 0.1344(5) 0.9332(3) 0.1431(2) 0.0484(12) Uani 1 1 d . . .
H51A H 0.0690 0.9338 0.1616 0.058 Uiso 1 1 calc R . .
C52 C 0.1557(5) 0.9957(3) 0.1229(2) 0.0529(14) Uani 1 1 d . . .
H52A H 0.1068 1.0393 0.1285 0.063 Uiso 1 1 calc R . .
C53 C 0.2489(5) 0.9941(3) 0.09428(19) 0.0471(12) Uani 1 1 d . . .
H53A H 0.2621 1.0362 0.0801 0.056 Uiso 1 1 calc R . .
C54 C 0.3236(4) 0.9297(2) 0.08645(15) 0.0310(9) Uani 1 1 d . . .
H54A H 0.3859 0.9283 0.0667 0.037 Uiso 1 1 calc R . .
C55 C 0.5396(4) 0.8212(2) 0.15571(13) 0.0230(8) Uani 1 1 d . . .
C56 C 0.5078(4) 0.8226(2) 0.20009(13) 0.0312(9) Uani 1 1 d . . .
H56A H 0.4246 0.8039 0.2029 0.037 Uiso 1 1 calc R . .
C57 C 0.5989(5) 0.8516(3) 0.24004(15) 0.0396(11) Uani 1 1 d . . .
H57A H 0.5778 0.8511 0.2695 0.048 Uiso 1 1 calc R . .
C58 C 0.7206(4) 0.8812(3) 0.23600(16) 0.0382(10) Uani 1 1 d . . .
H58A H 0.7813 0.9017 0.2629 0.046 Uiso 1 1 calc R . .
C59 C 0.7534(4) 0.8808(3) 0.19240(16) 0.0406(11) Uani 1 1 d . . .
H59A H 0.8362 0.9005 0.1899 0.049 Uiso 1 1 calc R . .
C60 C 0.6625(4) 0.8506(3) 0.15195(15) 0.0343(9) Uani 1 1 d . . .
H60A H 0.6847 0.8504 0.1225 0.041 Uiso 1 1 calc R . .
C61 C 0.2424(4) 0.5597(2) 0.06021(12) 0.0224(7) Uani 1 1 d . . .
C62 C 0.3643(4) 0.5382(2) 0.04967(14) 0.0299(9) Uani 1 1 d . . .
H62A H 0.4297 0.5772 0.0504 0.036 Uiso 1 1 calc R . .
C63 C 0.3884(4) 0.4595(3) 0.03816(16) 0.0379(10) Uani 1 1 d . . .
H63A H 0.4697 0.4455 0.0312 0.046 Uiso 1 1 calc R . .
C64 C 0.2910(5) 0.4012(3) 0.03702(16) 0.0409(11) Uani 1 1 d . . .
H64A H 0.3073 0.3480 0.0295 0.049 Uiso 1 1 calc R . .
C65 C 0.1702(5) 0.4220(3) 0.04705(17) 0.0416(11) Uani 1 1 d . . .
H65A H 0.1050 0.3827 0.0460 0.050 Uiso 1 1 calc R . .
C66 C 0.1452(4) 0.5010(2) 0.05869(14) 0.0302(9) Uani 1 1 d . . .
H66A H 0.0635 0.5146 0.0655 0.036 Uiso 1 1 calc R . .
C67 C 0.0655(4) 0.6717(2) 0.09601(13) 0.0257(8) Uani 1 1 d . . .
C68 C 0.0617(4) 0.6571(3) 0.14014(16) 0.0376(10) Uani 1 1 d . . .
H68A H 0.1356 0.6421 0.1568 0.045 Uiso 1 1 calc R . .
C69 C -0.0523(5) 0.6648(3) 0.1594(2) 0.0507(13) Uani 1 1 d . . .
H69A H -0.0551 0.6548 0.1890 0.061 Uiso 1 1 calc R . .
C70 C -0.1601(6) 0.6871(4) 0.1349(2) 0.0647(16) Uani 1 1 d . . .
H70A H -0.2365 0.6924 0.1478 0.078 Uiso 1 1 calc R . .
C71 C -0.1569(6) 0.7017(4) 0.0911(2) 0.078(2) Uani 1 1 d . . .
H71A H -0.2313 0.7165 0.0746 0.093 Uiso 1 1 calc R . .
C72 C -0.0438(5) 0.6946(3) 0.07153(18) 0.0520(13) Uani 1 1 d . . .
H72A H -0.0415 0.7052 0.0421 0.062 Uiso 1 1 calc R . .
C73 C 0.2023(3) 0.8593(2) -0.07361(12) 0.0207(7) Uani 1 1 d . . .
C74 C 0.1452(4) 0.8913(2) -0.11029(13) 0.0255(8) Uani 1 1 d . . .
H74A H 0.0589 0.8758 -0.1240 0.031 Uiso 1 1 calc R . .
C75 C 0.2169(4) 0.9462(2) -0.12646(14) 0.0303(9) Uani 1 1 d . . .
H75A H 0.1782 0.9678 -0.1508 0.036 Uiso 1 1 calc R . .
C76 C 0.3454(4) 0.9690(3) -0.10661(15) 0.0355(10) Uani 1 1 d . . .
H76A H 0.3933 1.0056 -0.1177 0.043 Uiso 1 1 calc R . .
C77 C 0.4026(4) 0.9376(3) -0.07033(17) 0.0418(11) Uani 1 1 d . . .
H77A H 0.4892 0.9531 -0.0569 0.050 Uiso 1 1 calc R . .
C78 C 0.3316(4) 0.8827(2) -0.05367(14) 0.0315(9) Uani 1 1 d . . .
H78A H 0.3707 0.8617 -0.0292 0.038 Uiso 1 1 calc R . .
C79 C -0.0313(3) 0.8215(2) -0.03804(12) 0.0206(7) Uani 1 1 d . . .
C80 C -0.1558(4) 0.7918(2) -0.05937(14) 0.0294(9) Uani 1 1 d . . .
H80A H -0.1682 0.7509 -0.0862 0.035 Uiso 1 1 calc R . .
C81 C -0.2631(4) 0.8227(2) -0.04091(16) 0.0352(10) Uani 1 1 d . . .
H81A H -0.3469 0.8020 -0.0554 0.042 Uiso 1 1 calc R . .
C82 C -0.2470(4) 0.8833(2) -0.00174(15) 0.0346(10) Uani 1 1 d . . .
H82A H -0.3193 0.9032 0.0105 0.041 Uiso 1 1 calc R . .
C83 C -0.1246(5) 0.9141(3) 0.01917(18) 0.0578(16) Uani 1 1 d . . .
H83A H -0.1133 0.9558 0.0455 0.069 Uiso 1 1 calc R . .
C84 C -0.0162(5) 0.8835(3) 0.00130(18) 0.0563(15) Uani 1 1 d . . .
H84A H 0.0671 0.9048 0.0159 0.068 Uiso 1 1 calc R . .
C85 C 0.2949(4) 0.6786(2) -0.14215(12) 0.0236(8) Uani 1 1 d . . .
C86 C 0.4236(4) 0.6650(3) -0.12736(14) 0.0314(9) Uani 1 1 d . . .
H86A H 0.4418 0.6321 -0.1066 0.038 Uiso 1 1 calc R . .
C87 C 0.5244(4) 0.7004(3) -0.14363(16) 0.0411(11) Uani 1 1 d . . .
H87A H 0.6103 0.6906 -0.1342 0.049 Uiso 1 1 calc R . .
C88 C 0.4979(5) 0.7502(3) -0.17384(18) 0.0447(12) Uani 1 1 d . . .
H88A H 0.5660 0.7749 -0.1841 0.054 Uiso 1 1 calc R . .
C89 C 0.3705(5) 0.7633(3) -0.18887(17) 0.0393(10) Uani 1 1 d . . .
H89A H 0.3530 0.7961 -0.2098 0.047 Uiso 1 1 calc R . .
C90 C 0.2685(4) 0.7282(2) -0.17316(14) 0.0292(9) Uani 1 1 d . . .
H90A H 0.1828 0.7377 -0.1832 0.035 Uiso 1 1 calc R . .
C91 C 0.0590(3) 0.5708(2) -0.16906(12) 0.0190(7) Uani 1 1 d . . .
C92 C -0.0716(4) 0.5536(2) -0.16723(13) 0.0263(8) Uani 1 1 d . . .
H92A H -0.1091 0.5805 -0.1423 0.032 Uiso 1 1 calc R . .
C93 C -0.1459(4) 0.4968(2) -0.20238(14) 0.0310(9) Uani 1 1 d . . .
H93A H -0.2337 0.4859 -0.2013 0.037 Uiso 1 1 calc R . .
C94 C -0.0901(4) 0.4556(2) -0.23963(14) 0.0307(9) Uani 1 1 d . . .
H94A H -0.1401 0.4165 -0.2630 0.037 Uiso 1 1 calc R . .
C95 C 0.0396(4) 0.4730(2) -0.24163(13) 0.0280(8) Uani 1 1 d . . .
H95A H 0.0767 0.4461 -0.2667 0.034 Uiso 1 1 calc R . .
C96 C 0.1150(4) 0.5303(2) -0.20652(13) 0.0242(8) Uani 1 1 d . . .
H96A H 0.2025 0.5418 -0.2079 0.029 Uiso 1 1 calc R . .
O1 O 0.8817(3) 0.67734(19) 0.69700(10) 0.0355(7) Uani 1 1 d . . .
C01 C 1.0113(5) 0.6515(3) 0.70557(17) 0.0506(13) Uani 1 1 d . . .
H01A H 1.0241 0.6347 0.7350 0.061 Uiso 1 1 calc R . .
H01B H 1.0759 0.6950 0.7077 0.061 Uiso 1 1 calc R . .
C02 C 1.0270(6) 0.5853(3) 0.66684(18) 0.0568(14) Uani 1 1 d . . .
H02A H 1.1131 0.5679 0.6723 0.085 Uiso 1 1 calc R . .
H02B H 1.0149 0.6025 0.6378 0.085 Uiso 1 1 calc R . .
H02C H 0.9634 0.5424 0.6651 0.085 Uiso 1 1 calc R . .
O2 O 0.3954(3) 0.6335(2) 0.18455(11) 0.0417(8) Uani 1 1 d . . .
C03 C 0.5051(13) 0.5923(9) 0.1900(4) 0.235(10) Uani 1 1 d . . .
H03A H 0.5634 0.6265 0.2160 0.282 Uiso 1 1 calc R . .
H03B H 0.4764 0.5476 0.2020 0.282 Uiso 1 1 calc R . .
C04 C 0.5751(9) 0.5653(6) 0.1629(3) 0.120(4) Uani 1 1 d . . .
H04A H 0.6565 0.5558 0.1799 0.180 Uiso 1 1 calc R . .
H04B H 0.5907 0.6022 0.1440 0.180 Uiso 1 1 calc R . .
H04C H 0.5342 0.5164 0.1431 0.180 Uiso 1 1 calc R . .
O3 O 0.5419(8) 0.9595(5) 0.7098(3) 0.140(3) Uiso 1 1 d . . .
C06 C 0.5576(10) 0.9522(6) 0.7833(4) 0.125(3) Uiso 1 1 d . . .
H06A H 0.5823 0.9367 0.8124 0.188 Uiso 1 1 calc R . .
H06B H 0.4650 0.9419 0.7736 0.188 Uiso 1 1 calc R . .
H06C H 0.5816 1.0077 0.7874 0.188 Uiso 1 1 calc R . .
C05 C 0.6246(11) 0.9069(6) 0.7475(4) 0.129(3) Uiso 1 1 d . . .
H05A H 0.5998 0.8504 0.7395 0.155 Uiso 1 1 calc R . .
H05B H 0.7187 0.9180 0.7533 0.155 Uiso 1 1 calc R . .
H11 H 0.832(4) 0.710(3) 0.6318(17) 0.033(13) Uiso 1 1 d . . .
H12 H 0.519(5) 0.692(3) 0.3597(18) 0.044(14) Uiso 1 1 d . . .
H21 H 0.364(5) 0.691(3) 0.1308(19) 0.044(15) Uiso 1 1 d . . .
H22 H 0.023(5) 0.720(3) -0.1212(17) 0.034(14) Uiso 1 1 d . . .
H1 H 0.860(6) 0.696(4) 0.722(2) 0.080 Uiso 1 1 d . . .
H2 H 0.387(7) 0.654(4) 0.208(2) 0.080 Uiso 1 1 d . . .
H3 H 0.497(6) 0.998(4) 0.721(2) 0.080 Uiso 1 1 d . . .

loop_
_atom_site_aniso_label
_atom_site_aniso_U_11
_atom_site_aniso_U_22
_atom_site_aniso_U_33
_atom_site_aniso_U_23
_atom_site_aniso_U_13
_atom_site_aniso_U_12
Ag1 0.02631(15) 0.02175(15) 0.01640(12) 0.00695(10) 0.00153(10) 0.00338(10)
Se11 0.0209(2) 0.0327(2) 0.02669(19) 0.01061(16) 0.00547(14) 0.00016(15)
Se12 0.0277(2) 0.02001(19) 0.01895(17) 0.00622(14) 0.00286(13) 0.00614(14)
P11 0.0214(5) 0.0181(5) 0.0226(4) 0.0050(4) 0.0013(3) -0.0011(3)
P12 0.0197(5) 0.0187(5) 0.0160(4) 0.0050(3) 0.0011(3) 0.0001(3)
P13 0.0207(5) 0.0177(5) 0.0154(4) 0.0047(3) 0.0029(3) 0.0028(3)
P14 0.0190(5) 0.0169(5) 0.0155(4) 0.0029(3) 0.0024(3) 0.0021(3)
N11 0.0260(17) 0.0226(17) 0.0178(15) 0.0069(13) 0.0018(12) -0.0014(12)
N12 0.0179(15) 0.0202(16) 0.0179(14) 0.0033(12) 0.0016(11) 0.0022(11)
Br1 0.0309(2) 0.0488(3) 0.02253(19) 0.01136(18) 0.00191(15) 0.00067(17)
C1 0.029(2) 0.021(2) 0.031(2) 0.0095(16) -0.0003(15) -0.0025(15)
C2 0.033(2) 0.037(3) 0.032(2) -0.0019(19) -0.0009(17) -0.0022(18)
C3 0.050(3) 0.046(3) 0.034(2) -0.009(2) -0.004(2) -0.004(2)
C4 0.047(3) 0.033(3) 0.037(2) -0.003(2) -0.016(2) -0.005(2)
C5 0.033(3) 0.036(3) 0.051(3) 0.013(2) -0.013(2) -0.0088(18)
C6 0.028(2) 0.029(2) 0.038(2) 0.0113(18) -0.0043(16) -0.0049(16)
C7 0.030(2) 0.019(2) 0.034(2) 0.0019(16) -0.0018(16) -0.0008(15)
C8 0.036(2) 0.030(2) 0.035(2) -0.0050(18) 0.0013(17) 0.0073(17)
C9 0.045(3) 0.044(3) 0.053(3) -0.009(2) 0.001(2) 0.019(2)
C10 0.064(4) 0.027(3) 0.077(4) 0.000(3) -0.008(3) 0.019(2)
C11 0.074(4) 0.024(3) 0.068(4) 0.016(2) -0.010(3) 0.009(2)
C12 0.042(3) 0.023(2) 0.050(3) 0.011(2) 0.002(2) 0.0000(18)
C13 0.0230(19) 0.0196(19) 0.0153(16) 0.0038(13) 0.0008(12) 0.0008(13)
C14 0.025(2) 0.023(2) 0.0258(18) 0.0085(15) 0.0036(14) 0.0017(14)
C15 0.027(2) 0.031(2) 0.031(2) 0.0092(17) 0.0044(15) 0.0089(16)
C16 0.040(2) 0.022(2) 0.030(2) 0.0065(16) 0.0054(17) 0.0076(17)
C17 0.040(2) 0.021(2) 0.033(2) 0.0044(17) 0.0097(17) -0.0043(16)
C18 0.025(2) 0.024(2) 0.0258(19) 0.0041(15) 0.0057(14) 0.0014(15)
C19 0.0236(19) 0.0173(19) 0.0255(18) 0.0067(15) 0.0054(14) 0.0027(14)
C20 0.024(2) 0.042(3) 0.036(2) 0.0123(19) 0.0017(16) 0.0076(17)
C21 0.024(2) 0.048(3) 0.063(3) 0.020(2) 0.007(2) 0.0064(19)
C22 0.031(3) 0.040(3) 0.068(3) 0.021(2) 0.026(2) 0.0103(19)
C23 0.049(3) 0.053(3) 0.040(3) 0.015(2) 0.024(2) 0.008(2)
C24 0.032(2) 0.046(3) 0.028(2) 0.0132(19) 0.0100(16) 0.0045(18)
C25 0.0251(19) 0.0186(19) 0.0200(17) 0.0046(14) 0.0052(13) 0.0022(14)
C26 0.027(2) 0.027(2) 0.0281(19) 0.0099(16) 0.0054(15) 0.0022(15)
C27 0.038(2) 0.030(2) 0.035(2) 0.0195(18) 0.0066(17) 0.0055(17)
C28 0.039(3) 0.030(2) 0.052(3) 0.022(2) 0.016(2) -0.0002(18)
C29 0.025(2) 0.047(3) 0.065(3) 0.035(3) 0.002(2) -0.0028(19)
C30 0.026(2) 0.037(3) 0.044(2) 0.021(2) 0.0022(17) 0.0039(17)
C31 0.0222(19) 0.0147(18) 0.0224(17) 0.0045(14) 0.0054(13) 0.0006(13)
C32 0.028(2) 0.026(2) 0.0231(18) 0.0004(15) 0.0021(14) 0.0024(15)
C33 0.022(2) 0.028(2) 0.036(2) 0.0034(17) 0.0031(15) 0.0023(15)
C34 0.031(2) 0.028(2) 0.042(2) 0.0128(18) 0.0183(17) 0.0054(16)
C35 0.047(3) 0.047(3) 0.024(2) 0.0096(19) 0.0165(18) 0.016(2)
C36 0.033(2) 0.034(2) 0.0213(18) 0.0051(16) 0.0059(15) 0.0090(16)
C37 0.0224(19) 0.0193(19) 0.0199(17) -0.0005(14) 0.0051(13) 0.0024(14)
C38 0.0233(19) 0.027(2) 0.0171(17) -0.0012(14) -0.0004(13) 0.0039(14)
C39 0.019(2) 0.037(2) 0.030(2) -0.0021(17) 0.0012(15) -0.0034(16)
C40 0.033(2) 0.025(2) 0.038(2) 0.0006(18) 0.0142(17) -0.0065(16)
C41 0.042(3) 0.029(2) 0.040(2) 0.0164(19) 0.0168(19) 0.0042(18)
C42 0.026(2) 0.029(2) 0.032(2) 0.0127(17) 0.0052(15) 0.0027(15)
C43 0.0203(18) 0.0192(18) 0.0172(16) 0.0061(14) 0.0009(12) 0.0008(13)
C44 0.024(2) 0.030(2) 0.0215(18) 0.0022(15) 0.0041(14) -0.0001(15)
C45 0.035(2) 0.032(2) 0.0234(19) -0.0051(16) 0.0073(16) -0.0032(17)
C46 0.032(2) 0.029(2) 0.026(2) -0.0010(16) -0.0009(16) -0.0075(16)
C47 0.023(2) 0.030(2) 0.031(2) 0.0086(17) 0.0010(15) -0.0031(15)
C48 0.024(2) 0.025(2) 0.0239(18) 0.0070(15) 0.0048(14) 0.0023(14)
Ag2 0.02736(15) 0.02557(15) 0.01551(12) 0.00654(11) -0.00051(10) 0.00354(11)
Se21 0.0206(2) 0.0396(2) 0.02226(18) 0.01119(16) 0.00380(13) 0.00249(15)
Se22 0.0320(2) 0.0235(2) 0.01991(17) 0.00504(15) 0.00114(14) 0.00838(15)
P21 0.0194(5) 0.0206(5) 0.0184(4) 0.0073(4) 0.0003(3) 0.0007(3)
P22 0.0213(5) 0.0215(5) 0.0177(4) 0.0064(4) -0.0006(3) 0.0009(3)
P23 0.0199(5) 0.0184(5) 0.0144(4) 0.0024(3) 0.0016(3) 0.0026(3)
P24 0.0202(5) 0.0195(5) 0.0156(4) 0.0024(3) 0.0024(3) 0.0027(3)
N21 0.0277(17) 0.0218(17) 0.0209(16) 0.0091(13) -0.0013(12) 0.0017(13)
N22 0.0197(16) 0.0211(17) 0.0169(15) 0.0051(12) 0.0012(12) 0.0042(12)
Br2 0.0296(2) 0.0435(3) 0.02365(19) 0.00808(17) -0.00065(15) 0.00228(17)
C49 0.025(2) 0.0201(19) 0.0255(18) 0.0054(15) -0.0041(14) 0.0019(14)
C50 0.034(2) 0.029(2) 0.041(2) 0.0089(19) 0.0113(18) 0.0061(17)
C51 0.035(3) 0.042(3) 0.067(3) 0.006(3) 0.016(2) 0.010(2)
C52 0.041(3) 0.033(3) 0.078(4) 0.005(3) -0.003(3) 0.016(2)
C53 0.050(3) 0.033(3) 0.059(3) 0.019(2) -0.003(2) 0.007(2)
C54 0.033(2) 0.024(2) 0.036(2) 0.0118(17) -0.0030(17) -0.0001(16)
C55 0.0232(19) 0.0205(19) 0.0255(18) 0.0103(15) -0.0027(14) 0.0021(14)
C56 0.036(2) 0.032(2) 0.0226(19) 0.0056(16) -0.0019(16) -0.0063(17)
C57 0.047(3) 0.041(3) 0.025(2) 0.0053(19) -0.0050(18) -0.006(2)
C58 0.040(3) 0.034(2) 0.035(2) 0.0091(19) -0.0141(18) -0.0023(18)
C59 0.029(2) 0.046(3) 0.045(3) 0.017(2) -0.0077(18) -0.0094(19)
C60 0.029(2) 0.036(2) 0.036(2) 0.0133(19) -0.0043(17) -0.0055(17)
C61 0.028(2) 0.022(2) 0.0173(16) 0.0061(14) 0.0014(13) 0.0037(14)
C62 0.028(2) 0.030(2) 0.034(2) 0.0118(17) 0.0066(16) 0.0040(16)
C63 0.036(3) 0.032(2) 0.049(3) 0.009(2) 0.0171(19) 0.0100(18)
C64 0.058(3) 0.022(2) 0.045(3) 0.0043(19) 0.020(2) 0.0072(19)
C65 0.048(3) 0.027(2) 0.049(3) 0.000(2) 0.021(2) -0.0065(19)
C66 0.032(2) 0.023(2) 0.033(2) -0.0006(16) 0.0102(16) -0.0042(16)
C67 0.024(2) 0.023(2) 0.0292(19) 0.0050(16) 0.0063(15) 0.0015(15)
C68 0.040(3) 0.041(3) 0.042(2) 0.025(2) 0.0153(19) 0.0134(19)
C69 0.055(3) 0.053(3) 0.063(3) 0.032(3) 0.038(3) 0.023(2)
C70 0.046(4) 0.084(4) 0.080(4) 0.030(3) 0.037(3) 0.030(3)
C71 0.039(4) 0.131(6) 0.074(4) 0.032(4) 0.016(3) 0.042(3)
C72 0.033(3) 0.086(4) 0.040(3) 0.018(3) 0.0058(19) 0.026(2)
C73 0.0251(19) 0.0186(18) 0.0182(16) 0.0022(14) 0.0047(13) 0.0043(14)
C74 0.026(2) 0.023(2) 0.0259(19) 0.0051(15) -0.0016(14) 0.0034(15)
C75 0.039(2) 0.023(2) 0.029(2) 0.0080(16) 0.0027(16) 0.0062(16)
C76 0.039(3) 0.031(2) 0.041(2) 0.0168(19) 0.0098(18) 0.0009(18)
C77 0.029(2) 0.046(3) 0.053(3) 0.026(2) -0.0042(19) -0.0084(19)
C78 0.028(2) 0.035(2) 0.031(2) 0.0175(18) -0.0056(16) -0.0047(16)
C79 0.0238(19) 0.0192(19) 0.0196(17) 0.0035(14) 0.0071(13) 0.0023(14)
C80 0.022(2) 0.028(2) 0.033(2) -0.0039(17) 0.0066(15) 0.0002(15)
C81 0.024(2) 0.033(2) 0.044(2) -0.0030(19) 0.0074(17) -0.0006(16)
C82 0.033(2) 0.035(2) 0.040(2) 0.0054(19) 0.0195(18) 0.0090(18)
C83 0.044(3) 0.062(4) 0.049(3) -0.032(3) 0.014(2) 0.006(2)
C84 0.034(3) 0.067(4) 0.047(3) -0.029(3) 0.000(2) 0.004(2)
C85 0.0218(19) 0.024(2) 0.0212(17) -0.0041(15) 0.0057(13) -0.0006(14)
C86 0.023(2) 0.039(2) 0.0261(19) -0.0048(17) 0.0014(15) 0.0018(16)
C87 0.023(2) 0.048(3) 0.041(2) -0.013(2) 0.0059(17) -0.0068(18)
C88 0.042(3) 0.033(3) 0.052(3) -0.011(2) 0.024(2) -0.017(2)
C89 0.049(3) 0.027(2) 0.045(3) 0.0075(19) 0.021(2) -0.0001(19)
C90 0.031(2) 0.027(2) 0.031(2) 0.0042(17) 0.0136(16) 0.0039(16)
C91 0.0228(19) 0.0157(18) 0.0180(16) 0.0040(13) 0.0014(13) 0.0006(13)
C92 0.023(2) 0.028(2) 0.0252(19) 0.0007(16) 0.0038(14) -0.0007(15)
C93 0.021(2) 0.032(2) 0.035(2) 0.0047(18) -0.0031(15) -0.0032(16)
C94 0.036(2) 0.020(2) 0.027(2) -0.0034(16) -0.0064(16) -0.0073(16)
C95 0.037(2) 0.023(2) 0.0214(18) -0.0008(15) 0.0053(15) -0.0027(16)
C96 0.025(2) 0.024(2) 0.0226(18) 0.0033(15) 0.0045(14) 0.0000(14)
O1 0.0355(17) 0.0453(19) 0.0259(14) 0.0114(14) 0.0010(12) 0.0017(13)
C01 0.065(3) 0.053(3) 0.035(2) 0.017(2) -0.005(2) 0.014(2)
C02 0.064(4) 0.064(4) 0.043(3) 0.015(3) 0.003(2) 0.011(3)
O2 0.052(2) 0.051(2) 0.0299(16) 0.0222(15) 0.0097(14) 0.0171(15)
C03 0.286(15) 0.392(19) 0.177(10) 0.235(13) 0.176(11) 0.310(16)
C04 0.121(7) 0.176(9) 0.098(6) 0.073(6) 0.047(5) 0.093(7)

loop_
_atom_type_symbol
_atom_type_description
_atom_type_scat_dispersion_real
_atom_type_scat_dispersion_imag
_atom_type_scat_source
C C 0.0033 0.0016 'International Tables Vol C Tables 4.2.6.8 and 6.1.1.4'
H H 0.0000 0.0000 'International Tables Vol C Tables 4.2.6.8 and 6.1.1.4'
N N 0.0061 0.0033 'International Tables Vol C Tables 4.2.6.8 and 6.1.1.4'
P P 0.1023 0.0942 'International Tables Vol C Tables 4.2.6.8 and 6.1.1.4'
Se Se -0.0929 2.2259 'International Tables Vol C Tables 4.2.6.8 and 6.1.1.4'
Br Br -0.2901 2.4595 'International Tables Vol C Tables 4.2.6.8 and 6.1.1.4'
Ag Ag -0.8971 1.1015 'International Tables Vol C Tables 4.2.6.8 and 6.1.1.4'
O O 0.0106 0.0060 'International Tables Vol C Tables 4.2.6.8 and 6.1.1.4'

loop_
_geom_angle_atom_site_label_1
_geom_angle_atom_site_label_2
_geom_angle_atom_site_label_3
_geom_angle
_geom_angle_site_symmetry_1
_geom_angle_site_symmetry_3
_geom_angle_publ_flag
P13 Ag1 P12 136.37(3) . . ?
P13 Ag1 Se12 91.99(2) . . ?
P12 Ag1 Se12 105.48(2) . . ?
P13 Ag1 Se11 122.06(3) . . ?
P12 Ag1 Se11 88.12(2) . . ?
Se12 Ag1 Se11 112.287(15) . . ?
P11 Se11 Ag1 82.92(3) . . ?
P14 Se12 Ag1 92.08(3) . . ?
N11 P11 C1 104.20(17) . . ?
N11 P11 C7 106.96(18) . . ?
C1 P11 C7 106.81(18) . . ?
N11 P11 Se11 113.49(12) . . ?
C1 P11 Se11 114.18(14) . . ?
C7 P11 Se11 110.64(14) . . ?
N11 P12 C19 104.75(16) . . ?
N11 P12 C13 105.38(16) . . ?
C19 P12 C13 105.23(16) . . ?
N11 P12 Ag1 105.57(12) . . ?
C19 P12 Ag1 125.87(12) . . ?
C13 P12 Ag1 108.42(11) . . ?
N12 P13 C31 103.45(15) . . ?
N12 P13 C25 105.03(15) . . ?
C31 P13 C25 106.19(16) . . ?
N12 P13 Ag1 105.77(11) . . ?
C31 P13 Ag1 115.19(12) . . ?
C25 P13 Ag1 119.56(12) . . ?
N12 P14 C43 104.44(16) . . ?
N12 P14 C37 107.48(16) . . ?
C43 P14 C37 107.40(16) . . ?
N12 P14 Se12 113.59(11) . . ?
C43 P14 Se12 110.48(12) . . ?
C37 P14 Se12 112.94(12) . . ?
P11 N11 P12 118.4(2) . . ?
P11 N11 H11 118(4) . . ?
P12 N11 H11 124(4) . . ?
P14 N12 P13 120.32(18) . . ?
P14 N12 H12 109(3) . . ?
P13 N12 H12 124(3) . . ?
C6 C1 C2 120.0(4) . . ?
C6 C1 P11 120.8(3) . . ?
C2 C1 P11 119.2(3) . . ?
C3 C2 C1 119.7(4) . . ?
C3 C2 H2A 120.1 . . ?
C1 C2 H2A 120.1 . . ?
C4 C3 C2 119.8(5) . . ?
C4 C3 H3A 120.1 . . ?
C2 C3 H3A 120.1 . . ?
C5 C4 C3 120.9(4) . . ?
C5 C4 H4A 119.5 . . ?
C3 C4 H4A 119.5 . . ?
C4 C5 C6 119.8(4) . . ?
C4 C5 H5A 120.1 . . ?
C6 C5 H5A 120.1 . . ?
C1 C6 C5 119.7(4) . . ?
C1 C6 H6A 120.2 . . ?
C5 C6 H6A 120.2 . . ?
C8 C7 C12 120.1(4) . . ?
C8 C7 P11 120.5(3) . . ?
C12 C7 P11 119.4(3) . . ?
C7 C8 C9 119.5(5) . . ?
C7 C8 H8A 120.3 . . ?
C9 C8 H8A 120.3 . . ?
C10 C9 C8 120.2(5) . . ?
C10 C9 H9A 119.9 . . ?
C8 C9 H9A 119.9 . . ?
C11 C10 C9 120.4(5) . . ?
C11 C10 H10A 119.8 . . ?
C9 C10 H10A 119.8 . . ?
C10 C11 C12 120.1(5) . . ?
C10 C11 H11A 119.9 . . ?
C12 C11 H11A 119.9 . . ?
C11 C12 C7 119.6(5) . . ?
C11 C12 H12A 120.2 . . ?
C7 C12 H12A 120.2 . . ?
C18 C13 C14 118.9(3) . . ?
C18 C13 P12 122.3(3) . . ?
C14 C13 P12 118.5(3) . . ?
C15 C14 C13 120.9(4) . . ?
C15 C14 H14A 119.6 . . ?
C13 C14 H14A 119.6 . . ?
C14 C15 C16 120.0(4) . . ?
C14 C15 H15A 120.0 . . ?
C16 C15 H15A 120.0 . . ?
C17 C16 C15 119.6(4) . . ?
C17 C16 H16A 120.2 . . ?
C15 C16 H16A 120.2 . . ?
C16 C17 C18 120.5(4) . . ?
C16 C17 H17A 119.7 . . ?
C18 C17 H17A 119.7 . . ?
C17 C18 C13 120.0(4) . . ?
C17 C18 H18A 120.0 . . ?
C13 C18 H18A 120.0 . . ?
C20 C19 C24 119.4(4) . . ?
C20 C19 P12 117.7(3) . . ?
C24 C19 P12 123.0(3) . . ?
C19 C20 C21 120.3(4) . . ?
C19 C20 H20A 119.8 . . ?
C21 C20 H20A 119.8 . . ?
C22 C21 C20 119.8(4) . . ?
C22 C21 H21A 120.1 . . ?
C20 C21 H21A 120.1 . . ?
C23 C22 C21 120.4(4) . . ?
C23 C22 H22A 119.8 . . ?
C21 C22 H22A 119.8 . . ?
C22 C23 C24 120.1(4) . . ?
C22 C23 H23A 120.0 . . ?
C24 C23 H23A 120.0 . . ?
C23 C24 C19 120.0(4) . . ?
C23 C24 H24A 120.0 . . ?
C19 C24 H24A 120.0 . . ?
C30 C25 C26 118.9(3) . . ?
C30 C25 P13 117.6(3) . . ?
C26 C25 P13 123.5(3) . . ?
C27 C26 C25 120.1(4) . . ?
C27 C26 H26A 119.9 . . ?
C25 C26 H26A 119.9 . . ?
C28 C27 C26 120.3(4) . . ?
C28 C27 H27A 119.9 . . ?
C26 C27 H27A 119.9 . . ?
C27 C28 C29 119.7(4) . . ?
C27 C28 H28A 120.2 . . ?
C29 C28 H28A 120.2 . . ?
C30 C29 C28 120.4(4) . . ?
C30 C29 H29A 119.8 . . ?
C28 C29 H29A 119.8 . . ?
C29 C30 C25 120.6(4) . . ?
C29 C30 H30A 119.7 . . ?
C25 C30 H30A 119.7 . . ?
C36 C31 C32 118.5(3) . . ?
C36 C31 P13 116.4(3) . . ?
C32 C31 P13 125.0(3) . . ?
C33 C32 C31 120.3(4) . . ?
C33 C32 H32A 119.8 . . ?
C31 C32 H32A 119.8 . . ?
C32 C33 C34 120.5(4) . . ?
C32 C33 H33A 119.8 . . ?
C34 C33 H33A 119.8 . . ?
C35 C34 C33 119.7(4) . . ?
C35 C34 H34A 120.1 . . ?
C33 C34 H34A 120.1 . . ?
C34 C35 C36 120.4(4) . . ?
C34 C35 H35A 119.8 . . ?
C36 C35 H35A 119.8 . . ?
C35 C36 C31 120.5(4) . . ?
C35 C36 H36A 119.8 . . ?
C31 C36 H36A 119.8 . . ?
C42 C37 C38 119.9(3) . . ?
C42 C37 P14 119.1(3) . . ?
C38 C37 P14 121.0(3) . . ?
C39 C38 C37 119.7(4) . . ?
C39 C38 H38A 120.2 . . ?
C37 C38 H38A 120.2 . . ?
C40 C39 C38 120.1(4) . . ?
C40 C39 H39A 120.0 . . ?
C38 C39 H39A 120.0 . . ?
C39 C40 C41 120.6(4) . . ?
C39 C40 H40A 119.7 . . ?
C41 C40 H40A 119.7 . . ?
C40 C41 C42 120.1(4) . . ?
C40 C41 H41A 119.9 . . ?
C42 C41 H41A 119.9 . . ?
C41 C42 C37 119.6(4) . . ?
C41 C42 H42A 120.2 . . ?
C37 C42 H42A 120.2 . . ?
C48 C43 C44 119.4(3) . . ?
C48 C43 P14 120.6(3) . . ?
C44 C43 P14 119.5(3) . . ?
C45 C44 C43 119.8(4) . . ?
C45 C44 H44A 120.1 . . ?
C43 C44 H44A 120.1 . . ?
C46 C45 C44 120.4(4) . . ?
C46 C45 H45A 119.8 . . ?
C44 C45 H45A 119.8 . . ?
C45 C46 C47 119.6(4) . . ?
C45 C46 H46A 120.2 . . ?
C47 C46 H46A 120.2 . . ?
C48 C47 C46 120.4(4) . . ?
C48 C47 H47A 119.8 . . ?
C46 C47 H47A 119.8 . . ?
C47 C48 C43 120.4(4) . . ?
C47 C48 H48A 119.8 . . ?
C43 C48 H48A 119.8 . . ?
P23 Ag2 P22 137.95(3) . . ?
P23 Ag2 Se22 92.67(2) . . ?
P22 Ag2 Se22 101.07(3) . . ?
P23 Ag2 Se21 119.93(3) . . ?
P22 Ag2 Se21 90.15(2) . . ?
Se22 Ag2 Se21 114.362(15) . . ?
P21 Se21 Ag2 84.06(3) . . ?
P24 Se22 Ag2 90.64(3) . . ?
N21 P21 C55 105.50(17) . . ?
N21 P21 C49 106.68(17) . . ?
C55 P21 C49 104.72(17) . . ?
N21 P21 Se21 114.24(12) . . ?
C55 P21 Se21 113.16(13) . . ?
C49 P21 Se21 111.80(13) . . ?
N21 P22 C67 105.48(17) . . ?
N21 P22 C61 104.12(16) . . ?
C67 P22 C61 105.16(17) . . ?
N21 P22 Ag2 105.58(12) . . ?
C67 P22 Ag2 124.39(13) . . ?
C61 P22 Ag2 110.35(12) . . ?
N22 P23 C79 103.86(16) . . ?
N22 P23 C73 105.30(16) . . ?
C79 P23 C73 104.91(16) . . ?
N22 P23 Ag2 105.20(12) . . ?
C79 P23 Ag2 117.47(12) . . ?
C73 P23 Ag2 118.52(12) . . ?
N22 P24 C91 103.87(16) . . ?
N22 P24 C85 107.46(17) . . ?
C91 P24 C85 107.80(16) . . ?
N22 P24 Se22 113.77(12) . . ?
C91 P24 Se22 110.76(12) . . ?
C85 P24 Se22 112.65(13) . . ?
P21 N21 P22 118.3(2) . . ?
P21 N21 H21 119(4) . . ?
P22 N21 H21 121(4) . . ?
P24 N22 P23 119.49(19) . . ?
P24 N22 H22 118(4) . . ?
P23 N22 H22 117(4) . . ?
C54 C49 C50 119.5(4) . . ?
C54 C49 P21 120.4(3) . . ?
C50 C49 P21 119.8(3) . . ?
C49 C50 C51 119.7(4) . . ?
C49 C50 H50A 120.1 . . ?
C51 C50 H50A 120.1 . . ?
C52 C51 C50 120.3(5) . . ?
C52 C51 H51A 119.8 . . ?
C50 C51 H51A 119.8 . . ?
C51 C52 C53 120.2(4) . . ?
C51 C52 H52A 119.9 . . ?
C53 C52 H52A 119.9 . . ?
C52 C53 C54 120.0(5) . . ?
C52 C53 H53A 120.0 . . ?
C54 C53 H53A 120.0 . . ?
C49 C54 C53 120.2(4) . . ?
C49 C54 H54A 119.9 . . ?
C53 C54 H54A 119.9 . . ?
C60 C55 C56 119.3(4) . . ?
C60 C55 P21 120.4(3) . . ?
C56 C55 P21 120.0(3) . . ?
C57 C56 C55 120.6(4) . . ?
C57 C56 H56A 119.7 . . ?
C55 C56 H56A 119.7 . . ?
C58 C57 C56 119.7(4) . . ?
C58 C57 H57A 120.1 . . ?
C56 C57 H57A 120.1 . . ?
C57 C58 C59 120.4(4) . . ?
C57 C58 H58A 119.8 . . ?
C59 C58 H58A 119.8 . . ?
C58 C59 C60 120.1(4) . . ?
C58 C59 H59A 119.9 . . ?
C60 C59 H59A 119.9 . . ?
C55 C60 C59 119.8(4) . . ?
C55 C60 H60A 120.1 . . ?
C59 C60 H60A 120.1 . . ?
C66 C61 C62 119.3(4) . . ?
C66 C61 P22 122.1(3) . . ?
C62 C61 P22 118.2(3) . . ?
C63 C62 C61 120.4(4) . . ?
C63 C62 H62A 119.8 . . ?
C61 C62 H62A 119.8 . . ?
C62 C63 C64 119.9(4) . . ?
C62 C63 H63A 120.1 . . ?
C64 C63 H63A 120.1 . . ?
C65 C64 C63 120.0(4) . . ?
C65 C64 H64A 120.0 . . ?
C63 C64 H64A 120.0 . . ?
C64 C65 C66 120.5(4) . . ?
C64 C65 H65A 119.7 . . ?
C66 C65 H65A 119.7 . . ?
C65 C66 C61 119.9(4) . . ?
C65 C66 H66A 120.1 . . ?
C61 C66 H66A 120.1 . . ?
C72 C67 C68 119.9(4) . . ?
C72 C67 P22 117.8(3) . . ?
C68 C67 P22 122.3(3) . . ?
C69 C68 C67 120.1(4) . . ?
C69 C68 H68A 120.0 . . ?
C67 C68 H68A 120.0 . . ?
C70 C69 C68 119.7(5) . . ?
C70 C69 H69A 120.2 . . ?
C68 C69 H69A 120.2 . . ?
C69 C70 C71 120.5(5) . . ?
C69 C70 H70A 119.7 . . ?
C71 C70 H70A 119.7 . . ?
C70 C71 C72 120.5(5) . . ?
C70 C71 H71A 119.8 . . ?
C72 C71 H71A 119.8 . . ?
C67 C72 C71 119.4(5) . . ?
C67 C72 H72A 120.3 . . ?
C71 C72 H72A 120.3 . . ?
C78 C73 C74 119.3(3) . . ?
C78 C73 P23 118.4(3) . . ?
C74 C73 P23 122.0(3) . . ?
C75 C74 C73 120.1(4) . . ?
C75 C74 H74A 120.0 . . ?
C73 C74 H74A 120.0 . . ?
C76 C75 C74 120.3(4) . . ?
C76 C75 H75A 119.9 . . ?
C74 C75 H75A 119.9 . . ?
C77 C76 C75 120.0(4) . . ?
C77 C76 H76A 120.0 . . ?
C75 C76 H76A 120.0 . . ?
C76 C77 C78 120.3(4) . . ?
C76 C77 H77A 119.9 . . ?
C78 C77 H77A 119.9 . . ?
C73 C78 C77 120.0(4) . . ?
C73 C78 H78A 120.0 . . ?
C77 C78 H78A 120.0 . . ?
C80 C79 C84 118.5(3) . . ?
C80 C79 P23 125.2(3) . . ?
C84 C79 P23 116.1(3) . . ?
C79 C80 C81 120.1(4) . . ?
C79 C80 H80A 119.9 . . ?
C81 C80 H80A 119.9 . . ?
C82 C81 C80 120.8(4) . . ?
C82 C81 H81A 119.6 . . ?
C80 C81 H81A 119.6 . . ?
C83 C82 C81 119.6(4) . . ?
C83 C82 H82A 120.2 . . ?
C81 C82 H82A 120.2 . . ?
C82 C83 C84 120.3(4) . . ?
C82 C83 H83A 119.9 . . ?
C84 C83 H83A 119.9 . . ?
C79 C84 C83 120.7(4) . . ?
C79 C84 H84A 119.7 . . ?
C83 C84 H84A 119.7 . . ?
C86 C85 C90 119.7(4) . . ?
C86 C85 P24 121.7(3) . . ?
C90 C85 P24 118.6(3) . . ?
C87 C86 C85 119.9(4) . . ?
C87 C86 H86A 120.0 . . ?
C85 C86 H86A 120.0 . . ?
C88 C87 C86 120.2(4) . . ?
C88 C87 H87A 119.9 . . ?
C86 C87 H87A 119.9 . . ?
C87 C88 C89 120.0(4) . . ?
C87 C88 H88A 120.0 . . ?
C89 C88 H88A 120.0 . . ?
C88 C89 C90 120.6(4) . . ?
C88 C89 H89A 119.7 . . ?
C90 C89 H89A 119.7 . . ?
C89 C90 C85 119.6(4) . . ?
C89 C90 H90A 120.2 . . ?
C85 C90 H90A 120.2 . . ?
C92 C91 C96 119.9(3) . . ?
C92 C91 P24 119.9(3) . . ?
C96 C91 P24 119.8(3) . . ?
C93 C92 C91 120.0(4) . . ?
C93 C92 H92A 120.0 . . ?
C91 C92 H92A 120.0 . . ?
C92 C93 C94 120.4(4) . . ?
C92 C93 H93A 119.8 . . ?
C94 C93 H93A 119.8 . . ?
C95 C94 C93 119.6(3) . . ?
C95 C94 H94A 120.2 . . ?
C93 C94 H94A 120.2 . . ?
C94 C95 C96 120.4(4) . . ?
C94 C95 H95A 119.8 . . ?
C96 C95 H95A 119.8 . . ?
C95 C96 C91 119.7(4) . . ?
C95 C96 H96A 120.2 . . ?
C91 C96 H96A 120.2 . . ?
C01 O1 H1 108(5) . . ?
O1 C01 C02 109.0(4) . . ?
O1 C01 H01A 109.9 . . ?
C02 C01 H01A 109.9 . . ?
O1 C01 H01B 109.9 . . ?
C02 C01 H01B 109.9 . . ?
H01A C01 H01B 108.3 . . ?
C01 C02 H02A 109.5 . . ?
C01 C02 H02B 109.5 . . ?
H02A C02 H02B 109.5 . . ?
C01 C02 H02C 109.5 . . ?
H02A C02 H02C 109.5 . . ?
H02B C02 H02C 109.5 . . ?
C03 O2 H2 106(6) . . ?
C04 C03 O2 131.3(8) . . ?
C04 C03 H03A 104.4 . . ?
O2 C03 H03A 104.4 . . ?
C04 C03 H03B 104.4 . . ?
O2 C03 H03B 104.4 . . ?
H03A C03 H03B 105.6 . . ?
C03 C04 H04A 109.5 . . ?
C03 C04 H04B 109.5 . . ?
H04A C04 H04B 109.5 . . ?
C03 C04 H04C 109.5 . . ?
H04A C04 H04C 109.5 . . ?
H04B C04 H04C 109.5 . . ?
C05 O3 H3 119(5) . . ?
C05 C06 H06A 109.5 . . ?
C05 C06 H06B 109.5 . . ?
H06A C06 H06B 109.5 . . ?
C05 C06 H06C 109.5 . . ?
H06A C06 H06C 109.5 . . ?
H06B C06 H06C 109.5 . . ?
C06 C05 O3 85.5(7) . . ?
C06 C05 H05A 114.4 . . ?
O3 C05 H05A 114.4 . . ?
C06 C05 H05B 114.4 . . ?
O3 C05 H05B 114.4 . . ?
H05A C05 H05B 111.5 . . ?

loop_
_geom_bond_atom_site_label_1
_geom_bond_atom_site_label_2
_geom_bond_distance
_geom_bond_site_symmetry_2
_geom_bond_publ_flag
Ag1 P13 2.4453(9) . ?
Ag1 P12 2.4740(9) . ?
Ag1 Se12 2.7008(4) . ?
Ag1 Se11 2.8050(5) . ?
Se11 P11 2.1280(10) . ?
Se12 P14 2.1254(9) . ?
P11 N11 1.653(3) . ?
P11 C1 1.811(4) . ?
P11 C7 1.817(4) . ?
P12 N11 1.704(3) . ?
P12 C19 1.810(4) . ?
P12 C13 1.818(4) . ?
P13 N12 1.710(3) . ?
P13 C31 1.818(4) . ?
P13 C25 1.829(4) . ?
P14 N12 1.674(3) . ?
P14 C43 1.795(3) . ?
P14 C37 1.807(4) . ?
N11 H11 0.73(5) . ?
N12 H12 0.86(5) . ?
C1 C6 1.379(6) . ?
C1 C2 1.398(6) . ?
C2 C3 1.384(6) . ?
C2 H2A 0.9300 . ?
C3 C4 1.378(7) . ?
C3 H3A 0.9300 . ?
C4 C5 1.371(7) . ?
C4 H4A 0.9300 . ?
C5 C6 1.399(6) . ?
C5 H5A 0.9300 . ?
C6 H6A 0.9300 . ?
C7 C8 1.380(6) . ?
C7 C12 1.399(6) . ?
C8 C9 1.391(6) . ?
C8 H8A 0.9300 . ?
C9 C10 1.389(8) . ?
C9 H9A 0.9300 . ?
C10 C11 1.367(8) . ?
C10 H10A 0.9300 . ?
C11 C12 1.392(6) . ?
C11 H11A 0.9300 . ?
C12 H12A 0.9300 . ?
C13 C18 1.391(5) . ?
C13 C14 1.398(5) . ?
C14 C15 1.377(5) . ?
C14 H14A 0.9300 . ?
C15 C16 1.391(6) . ?
C15 H15A 0.9300 . ?
C16 C17 1.383(6) . ?
C16 H16A 0.9300 . ?
C17 C18 1.391(5) . ?
C17 H17A 0.9300 . ?
C18 H18A 0.9300 . ?
C19 C20 1.384(5) . ?
C19 C24 1.391(5) . ?
C20 C21 1.384(6) . ?
C20 H20A 0.9300 . ?
C21 C22 1.378(7) . ?
C21 H21A 0.9300 . ?
C22 C23 1.375(7) . ?
C22 H22A 0.9300 . ?
C23 C24 1.383(6) . ?
C23 H23A 0.9300 . ?
C24 H24A 0.9300 . ?
C25 C30 1.385(5) . ?
C25 C26 1.398(5) . ?
C26 C27 1.387(5) . ?
C26 H26A 0.9300 . ?
C27 C28 1.378(6) . ?
C27 H27A 0.9300 . ?
C28 C29 1.382(6) . ?
C28 H28A 0.9300 . ?
C29 C30 1.379(6) . ?
C29 H29A 0.9300 . ?
C30 H30A 0.9300 . ?
C31 C36 1.390(5) . ?
C31 C32 1.397(5) . ?
C32 C33 1.373(5) . ?
C32 H32A 0.9300 . ?
C33 C34 1.383(6) . ?
C33 H33A 0.9300 . ?
C34 C35 1.368(6) . ?
C34 H34A 0.9300 . ?
C35 C36 1.382(6) . ?
C35 H35A 0.9300 . ?
C36 H36A 0.9300 . ?
C37 C42 1.397(5) . ?
C37 C38 1.396(5) . ?
C38 C39 1.398(5) . ?
C38 H38A 0.9300 . ?
C39 C40 1.372(6) . ?
C39 H39A 0.9300 . ?
C40 C41 1.386(6) . ?
C40 H40A 0.9300 . ?
C41 C42 1.390(5) . ?
C41 H41A 0.9300 . ?
C42 H42A 0.9300 . ?
C43 C48 1.390(5) . ?
C43 C44 1.398(5) . ?
C44 C45 1.390(5) . ?
C44 H44A 0.9300 . ?
C45 C46 1.384(6) . ?
C45 H45A 0.9300 . ?
C46 C47 1.389(6) . ?
C46 H46A 0.9300 . ?
C47 C48 1.381(5) . ?
C47 H47A 0.9300 . ?
C48 H48A 0.9300 . ?
Ag2 P23 2.4247(9) . ?
Ag2 P22 2.4543(9) . ?
Ag2 Se22 2.7094(5) . ?
Ag2 Se21 2.7695(5) . ?
Se21 P21 2.1306(10) . ?
Se22 P24 2.1221(10) . ?
P21 N21 1.652(3) . ?
P21 C55 1.809(4) . ?
P21 C49 1.812(4) . ?
P22 N21 1.706(3) . ?
P22 C67 1.808(4) . ?
P22 C61 1.816(4) . ?
P23 N22 1.702(3) . ?
P23 C79 1.817(4) . ?
P23 C73 1.820(4) . ?
P24 N22 1.674(3) . ?
P24 C91 1.792(3) . ?
P24 C85 1.814(4) . ?
N21 H21 0.75(5) . ?
N22 H22 0.69(5) . ?
C49 C54 1.383(5) . ?
C49 C50 1.386(6) . ?
C50 C51 1.391(6) . ?
C50 H50A 0.9300 . ?
C51 C52 1.370(7) . ?
C51 H51A 0.9300 . ?
C52 C53 1.372(8) . ?
C52 H52A 0.9300 . ?
C53 C54 1.388(6) . ?
C53 H53A 0.9300 . ?
C54 H54A 0.9300 . ?
C55 C60 1.381(6) . ?
C55 C56 1.394(5) . ?
C56 C57 1.384(5) . ?
C56 H56A 0.9300 . ?
C57 C58 1.373(6) . ?
C57 H57A 0.9300 . ?
C58 C59 1.378(7) . ?
C58 H58A 0.9300 . ?
C59 C60 1.395(6) . ?
C59 H59A 0.9300 . ?
C60 H60A 0.9300 . ?
C61 C66 1.389(5) . ?
C61 C62 1.396(5) . ?
C62 C63 1.378(6) . ?
C62 H62A 0.9300 . ?
C63 C64 1.387(6) . ?
C63 H63A 0.9300 . ?
C64 C65 1.378(6) . ?
C64 H64A 0.9300 . ?
C65 C66 1.385(6) . ?
C65 H65A 0.9300 . ?
C66 H66A 0.9300 . ?
C67 C72 1.378(6) . ?
C67 C68 1.387(6) . ?
C68 C69 1.387(6) . ?
C68 H68A 0.9300 . ?
C69 C70 1.362(8) . ?
C69 H69A 0.9300 . ?
C70 C71 1.375(9) . ?
C70 H70A 0.9300 . ?
C71 C72 1.383(7) . ?
C71 H71A 0.9300 . ?
C72 H72A 0.9300 . ?
C73 C78 1.389(5) . ?
C73 C74 1.392(5) . ?
C74 C75 1.387(6) . ?
C74 H74A 0.9300 . ?
C75 C76 1.380(6) . ?
C75 H75A 0.9300 . ?
C76 C77 1.378(6) . ?
C76 H76A 0.9300 . ?
C77 C78 1.390(6) . ?
C77 H77A 0.9300 . ?
C78 H78A 0.9300 . ?
C79 C80 1.377(5) . ?
C79 C84 1.386(5) . ?
C80 C81 1.392(5) . ?
C80 H80A 0.9300 . ?
C81 C82 1.368(6) . ?
C81 H81A 0.9300 . ?
C82 C83 1.359(7) . ?
C82 H82A 0.9300 . ?
C83 C84 1.392(6) . ?
C83 H83A 0.9300 . ?
C84 H84A 0.9300 . ?
C85 C86 1.392(5) . ?
C85 C90 1.395(6) . ?
C86 C87 1.386(6) . ?
C86 H86A 0.9300 . ?
C87 C88 1.379(7) . ?
C87 H87A 0.9300 . ?
C88 C89 1.380(7) . ?
C88 H88A 0.9300 . ?
C89 C90 1.383(6) . ?
C89 H89A 0.9300 . ?
C90 H90A 0.9300 . ?
C91 C92 1.386(5) . ?
C91 C96 1.395(5) . ?
C92 C93 1.377(5) . ?
C92 H92A 0.9300 . ?
C93 C94 1.394(6) . ?
C93 H93A 0.9300 . ?
C94 C95 1.380(6) . ?
C94 H94A 0.9300 . ?
C95 C96 1.386(5) . ?
C95 H95A 0.9300 . ?
C96 H96A 0.9300 . ?
O1 C01 1.444(6) . ?
O1 H1 0.82(7) . ?
C01 C02 1.469(7) . ?
C01 H01A 0.9700 . ?
C01 H01B 0.9700 . ?
C02 H02A 0.9600 . ?
C02 H02B 0.9600 . ?
C02 H02C 0.9600 . ?
O2 C03 1.383(8) . ?
O2 H2 0.72(7) . ?
C03 C04 1.195(10) . ?
C03 H03A 0.9700 . ?
C03 H03B 0.9700 . ?
C04 H04A 0.9600 . ?
C04 H04B 0.9600 . ?
C04 H04C 0.9600 . ?
O3 C05 1.746(12) . ?
O3 H3 0.87(7) . ?
C06 C05 1.457(12) . ?
C06 H06A 0.9600 . ?
C06 H06B 0.9600 . ?
C06 H06C 0.9600 . ?
C05 H05A 0.9700 . ?
C05 H05B 0.9700 . ?

loop_
_geom_torsion_atom_site_label_1
_geom_torsion_atom_site_label_2
_geom_torsion_atom_site_label_3
_geom_torsion_atom_site_label_4
_geom_torsion
_geom_torsion_site_symmetry_1
_geom_torsion_site_symmetry_2
_geom_torsion_site_symmetry_3
_geom_torsion_site_symmetry_4
_geom_torsion_publ_flag
P13 Ag1 Se11 P11 109.32(4) . . . . ?
P12 Ag1 Se11 P11 -37.20(3) . . . . ?
Se12 Ag1 Se11 P11 -143.17(3) . . . . ?
P13 Ag1 Se12 P14 14.24(3) . . . . ?
P12 Ag1 Se12 P14 153.80(3) . . . . ?
Se11 Ag1 Se12 P14 -111.79(3) . . . . ?
Ag1 Se11 P11 N11 56.00(13) . . . . ?
Ag1 Se11 P11 C1 175.23(14) . . . . ?
Ag1 Se11 P11 C7 -64.24(13) . . . . ?
P13 Ag1 P12 N11 -115.61(12) . . . . ?
Se12 Ag1 P12 N11 134.35(12) . . . . ?
Se11 Ag1 P12 N11 21.73(12) . . . . ?
P13 Ag1 P12 C19 6.23(16) . . . . ?
Se12 Ag1 P12 C19 -103.81(15) . . . . ?
Se11 Ag1 P12 C19 143.57(15) . . . . ?
P13 Ag1 P12 C13 131.87(12) . . . . ?
Se12 Ag1 P12 C13 21.83(12) . . . . ?
Se11 Ag1 P12 C13 -90.79(12) . . . . ?
P12 Ag1 P13 N12 -110.10(11) . . . . ?
Se12 Ag1 P13 N12 4.95(11) . . . . ?
Se11 Ag1 P13 N12 122.95(11) . . . . ?
P12 Ag1 P13 C31 3.47(14) . . . . ?
Se12 Ag1 P13 C31 118.52(13) . . . . ?
Se11 Ag1 P13 C31 -123.47(12) . . . . ?
P12 Ag1 P13 C25 131.86(13) . . . . ?
Se12 Ag1 P13 C25 -113.09(13) . . . . ?
Se11 Ag1 P13 C25 4.92(14) . . . . ?
Ag1 Se12 P14 N12 -34.43(12) . . . . ?
Ag1 Se12 P14 C43 -151.39(13) . . . . ?
Ag1 Se12 P14 C37 88.31(12) . . . . ?
C1 P11 N11 P12 -178.2(2) . . . . ?
C7 P11 N11 P12 68.9(2) . . . . ?
Se11 P11 N11 P12 -53.4(2) . . . . ?
C19 P12 N11 P11 -124.1(2) . . . . ?
C13 P12 N11 P11 125.2(2) . . . . ?
Ag1 P12 N11 P11 10.5(2) . . . . ?
C43 P14 N12 P13 170.17(19) . . . . ?
C37 P14 N12 P13 -76.0(2) . . . . ?
Se12 P14 N12 P13 49.7(2) . . . . ?
C31 P13 N12 P14 -153.5(2) . . . . ?
C25 P13 N12 P14 95.3(2) . . . . ?
Ag1 P13 N12 P14 -32.0(2) . . . . ?
N11 P11 C1 C6 130.5(3) . . . . ?
C7 P11 C1 C6 -116.5(3) . . . . ?
Se11 P11 C1 C6 6.2(4) . . . . ?
N11 P11 C1 C2 -50.2(4) . . . . ?
C7 P11 C1 C2 62.8(4) . . . . ?
Se11 P11 C1 C2 -174.6(3) . . . . ?
C6 C1 C2 C3 -0.3(7) . . . . ?
P11 C1 C2 C3 -179.6(4) . . . . ?
C1 C2 C3 C4 1.1(7) . . . . ?
C2 C3 C4 C5 -0.8(8) . . . . ?
C3 C4 C5 C6 -0.2(7) . . . . ?
C2 C1 C6 C5 -0.6(6) . . . . ?
P11 C1 C6 C5 178.6(3) . . . . ?
C4 C5 C6 C1 0.9(7) . . . . ?
N11 P11 C7 C8 31.3(4) . . . . ?
C1 P11 C7 C8 -79.8(4) . . . . ?
Se11 P11 C7 C8 155.4(3) . . . . ?
N11 P11 C7 C12 -149.4(3) . . . . ?
C1 P11 C7 C12 99.5(3) . . . . ?
Se11 P11 C7 C12 -25.4(4) . . . . ?
C12 C7 C8 C9 0.3(6) . . . . ?
P11 C7 C8 C9 179.5(3) . . . . ?
C7 C8 C9 C10 0.0(7) . . . . ?
C8 C9 C10 C11 0.3(8) . . . . ?
C9 C10 C11 C12 -0.9(8) . . . . ?
C10 C11 C12 C7 1.2(7) . . . . ?
C8 C7 C12 C11 -0.8(6) . . . . ?
P11 C7 C12 C11 179.9(4) . . . . ?
N11 P12 C13 C18 123.4(3) . . . . ?
C19 P12 C13 C18 13.0(3) . . . . ?
Ag1 P12 C13 C18 -123.9(3) . . . . ?
N11 P12 C13 C14 -63.3(3) . . . . ?
C19 P12 C13 C14 -173.7(3) . . . . ?
Ag1 P12 C13 C14 49.3(3) . . . . ?
C18 C13 C14 C15 -1.4(5) . . . . ?
P12 C13 C14 C15 -174.9(3) . . . . ?
C13 C14 C15 C16 0.9(6) . . . . ?
C14 C15 C16 C17 -0.1(6) . . . . ?
C15 C16 C17 C18 -0.3(6) . . . . ?
C16 C17 C18 C13 -0.2(6) . . . . ?
C14 C13 C18 C17 1.0(5) . . . . ?
P12 C13 C18 C17 174.2(3) . . . . ?
N11 P12 C19 C20 150.8(3) . . . . ?
C13 P12 C19 C20 -98.3(3) . . . . ?
Ag1 P12 C19 C20 28.6(4) . . . . ?
N11 P12 C19 C24 -29.0(4) . . . . ?
C13 P12 C19 C24 81.8(4) . . . . ?
Ag1 P12 C19 C24 -151.2(3) . . . . ?
C24 C19 C20 C21 0.1(6) . . . . ?
P12 C19 C20 C21 -179.7(3) . . . . ?
C19 C20 C21 C22 1.1(7) . . . . ?
C20 C21 C22 C23 -1.3(7) . . . . ?
C21 C22 C23 C24 0.4(7) . . . . ?
C22 C23 C24 C19 0.8(7) . . . . ?
C20 C19 C24 C23 -1.1(6) . . . . ?
P12 C19 C24 C23 178.8(3) . . . . ?
N12 P13 C25 C30 -111.7(3) . . . . ?
C31 P13 C25 C30 139.2(3) . . . . ?
Ag1 P13 C25 C30 6.8(4) . . . . ?
N12 P13 C25 C26 65.1(3) . . . . ?
C31 P13 C25 C26 -44.1(3) . . . . ?
Ag1 P13 C25 C26 -176.4(3) . . . . ?
C30 C25 C26 C27 -0.5(6) . . . . ?
P13 C25 C26 C27 -177.2(3) . . . . ?
C25 C26 C27 C28 -0.6(6) . . . . ?
C26 C27 C28 C29 1.3(7) . . . . ?
C27 C28 C29 C30 -0.9(8) . . . . ?
C28 C29 C30 C25 -0.2(7) . . . . ?
C26 C25 C30 C29 0.9(6) . . . . ?
P13 C25 C30 C29 177.8(4) . . . . ?
N12 P13 C31 C36 145.3(3) . . . . ?
C25 P13 C31 C36 -104.4(3) . . . . ?
Ag1 P13 C31 C36 30.3(3) . . . . ?
N12 P13 C31 C32 -32.0(4) . . . . ?
C25 P13 C31 C32 78.3(3) . . . . ?
Ag1 P13 C31 C32 -146.9(3) . . . . ?
C36 C31 C32 C33 1.9(6) . . . . ?
P13 C31 C32 C33 179.0(3) . . . . ?
C31 C32 C33 C34 -0.9(6) . . . . ?
C32 C33 C34 C35 -0.1(6) . . . . ?
C33 C34 C35 C36 0.2(7) . . . . ?
C34 C35 C36 C31 0.8(7) . . . . ?
C32 C31 C36 C35 -1.8(6) . . . . ?
P13 C31 C36 C35 -179.2(3) . . . . ?
N12 P14 C37 C42 -46.3(3) . . . . ?
C43 P14 C37 C42 65.6(3) . . . . ?
Se12 P14 C37 C42 -172.3(3) . . . . ?
N12 P14 C37 C38 132.9(3) . . . . ?
C43 P14 C37 C38 -115.2(3) . . . . ?
Se12 P14 C37 C38 6.8(3) . . . . ?
C42 C37 C38 C39 0.3(5) . . . . ?
P14 C37 C38 C39 -178.8(3) . . . . ?
C37 C38 C39 C40 -0.3(5) . . . . ?
C38 C39 C40 C41 0.0(6) . . . . ?
C39 C40 C41 C42 0.2(6) . . . . ?
C40 C41 C42 C37 -0.1(6) . . . . ?
C38 C37 C42 C41 -0.1(6) . . . . ?
P14 C37 C42 C41 179.0(3) . . . . ?
N12 P14 C43 C48 -39.6(3) . . . . ?
C37 P14 C43 C48 -153.5(3) . . . . ?
Se12 P14 C43 C48 82.9(3) . . . . ?
N12 P14 C43 C44 148.9(3) . . . . ?
C37 P14 C43 C44 35.0(3) . . . . ?
Se12 P14 C43 C44 -88.6(3) . . . . ?
C48 C43 C44 C45 0.4(6) . . . . ?
P14 C43 C44 C45 172.1(3) . . . . ?
C43 C44 C45 C46 -1.7(6) . . . . ?
C44 C45 C46 C47 1.8(6) . . . . ?
C45 C46 C47 C48 -0.5(6) . . . . ?
C46 C47 C48 C43 -0.8(6) . . . . ?
C44 C43 C48 C47 0.9(5) . . . . ?
P14 C43 C48 C47 -170.7(3) . . . . ?
P23 Ag2 Se21 P21 116.23(4) . . . . ?
P22 Ag2 Se21 P21 -32.89(4) . . . . ?
Se22 Ag2 Se21 P21 -135.13(3) . . . . ?
P23 Ag2 Se22 P24 14.21(3) . . . . ?
P22 Ag2 Se22 P24 154.26(3) . . . . ?
Se21 Ag2 Se22 P24 -110.50(3) . . . . ?
Ag2 Se21 P21 N21 52.65(13) . . . . ?
Ag2 Se21 P21 C55 173.42(13) . . . . ?
Ag2 Se21 P21 C49 -68.62(13) . . . . ?
P23 Ag2 P22 N21 -122.11(12) . . . . ?
Se22 Ag2 P22 N21 131.16(12) . . . . ?
Se21 Ag2 P22 N21 16.28(12) . . . . ?
P23 Ag2 P22 C67 -0.33(17) . . . . ?
Se22 Ag2 P22 C67 -107.06(15) . . . . ?
Se21 Ag2 P22 C67 138.05(15) . . . . ?
P23 Ag2 P22 C61 125.95(13) . . . . ?
Se22 Ag2 P22 C61 19.23(13) . . . . ?
Se21 Ag2 P22 C61 -95.66(13) . . . . ?
P22 Ag2 P23 N22 -103.58(12) . . . . ?
Se22 Ag2 P23 N22 6.22(11) . . . . ?
Se21 Ag2 P23 N22 126.44(11) . . . . ?
P22 Ag2 P23 C79 11.32(15) . . . . ?
Se22 Ag2 P23 C79 121.11(13) . . . . ?
Se21 Ag2 P23 C79 -118.66(13) . . . . ?
P22 Ag2 P23 C73 139.10(13) . . . . ?
Se22 Ag2 P23 C73 -111.10(13) . . . . ?
Se21 Ag2 P23 C73 9.12(13) . . . . ?
Ag2 Se22 P24 N22 -35.76(12) . . . . ?
Ag2 Se22 P24 C91 -152.31(13) . . . . ?
Ag2 Se22 P24 C85 86.86(12) . . . . ?
C55 P21 N21 P22 -179.0(2) . . . . ?
C49 P21 N21 P22 70.0(2) . . . . ?
Se21 P21 N21 P22 -54.1(2) . . . . ?
C67 P22 N21 P21 -117.8(2) . . . . ?
C61 P22 N21 P21 131.8(2) . . . . ?
Ag2 P22 N21 P21 15.5(2) . . . . ?
C91 P24 N22 P23 173.4(2) . . . . ?
C85 P24 N22 P23 -72.5(2) . . . . ?
Se22 P24 N22 P23 52.9(2) . . . . ?
C79 P23 N22 P24 -158.4(2) . . . . ?
C73 P23 N22 P24 91.5(2) . . . . ?
Ag2 P23 N22 P24 -34.4(2) . . . . ?
N21 P21 C49 C54 -156.0(3) . . . . ?
C55 P21 C49 C54 92.5(3) . . . . ?
Se21 P21 C49 C54 -30.4(3) . . . . ?
N21 P21 C49 C50 30.1(4) . . . . ?
C55 P21 C49 C50 -81.4(3) . . . . ?
Se21 P21 C49 C50 155.7(3) . . . . ?
C54 C49 C50 C51 -0.8(6) . . . . ?
P21 C49 C50 C51 173.1(4) . . . . ?
C49 C50 C51 C52 -1.2(7) . . . . ?
C50 C51 C52 C53 2.2(8) . . . . ?
C51 C52 C53 C54 -1.1(8) . . . . ?
C50 C49 C54 C53 1.9(6) . . . . ?
P21 C49 C54 C53 -172.0(3) . . . . ?
C52 C53 C54 C49 -1.0(7) . . . . ?
N21 P21 C55 C60 142.5(3) . . . . ?
C49 P21 C55 C60 -105.1(3) . . . . ?
Se21 P21 C55 C60 16.9(4) . . . . ?
N21 P21 C55 C56 -43.1(4) . . . . ?
C49 P21 C55 C56 69.3(4) . . . . ?
Se21 P21 C55 C56 -168.7(3) . . . . ?
C60 C55 C56 C57 -1.3(6) . . . . ?
P21 C55 C56 C57 -175.7(3) . . . . ?
C55 C56 C57 C58 1.7(7) . . . . ?
C56 C57 C58 C59 -1.3(7) . . . . ?
C57 C58 C59 C60 0.5(7) . . . . ?
C56 C55 C60 C59 0.4(6) . . . . ?
P21 C55 C60 C59 174.9(3) . . . . ?
C58 C59 C60 C55 0.0(7) . . . . ?
N21 P22 C61 C66 131.7(3) . . . . ?
C67 P22 C61 C66 21.0(4) . . . . ?
Ag2 P22 C61 C66 -115.4(3) . . . . ?
N21 P22 C61 C62 -55.2(3) . . . . ?
C67 P22 C61 C62 -165.9(3) . . . . ?
Ag2 P22 C61 C62 57.6(3) . . . . ?
C66 C61 C62 C63 -0.4(6) . . . . ?
P22 C61 C62 C63 -173.7(3) . . . . ?
C61 C62 C63 C64 0.0(7) . . . . ?
C62 C63 C64 C65 0.5(7) . . . . ?
C63 C64 C65 C66 -0.5(7) . . . . ?
C64 C65 C66 C61 0.1(7) . . . . ?
C62 C61 C66 C65 0.4(6) . . . . ?
P22 C61 C66 C65 173.4(3) . . . . ?
N21 P22 C67 C72 133.5(4) . . . . ?
C61 P22 C67 C72 -116.7(4) . . . . ?
Ag2 P22 C67 C72 11.7(4) . . . . ?
N21 P22 C67 C68 -45.2(4) . . . . ?
C61 P22 C67 C68 64.5(4) . . . . ?
Ag2 P22 C67 C68 -167.0(3) . . . . ?
C72 C67 C68 C69 0.6(7) . . . . ?
P22 C67 C68 C69 179.4(4) . . . . ?
C67 C68 C69 C70 -0.3(8) . . . . ?
C68 C69 C70 C71 0.2(10) . . . . ?
C69 C70 C71 C72 -0.5(11) . . . . ?
C68 C67 C72 C71 -0.9(8) . . . . ?
P22 C67 C72 C71 -179.7(5) . . . . ?
C70 C71 C72 C67 0.8(10) . . . . ?
N22 P23 C73 C78 -123.1(3) . . . . ?
C79 P23 C73 C78 127.7(3) . . . . ?
Ag2 P23 C73 C78 -5.8(3) . . . . ?
N22 P23 C73 C74 51.3(3) . . . . ?
C79 P23 C73 C74 -58.0(3) . . . . ?
Ag2 P23 C73 C74 168.6(3) . . . . ?
C78 C73 C74 C75 -0.3(6) . . . . ?
P23 C73 C74 C75 -174.7(3) . . . . ?
C73 C74 C75 C76 0.6(6) . . . . ?
C74 C75 C76 C77 -0.5(6) . . . . ?
C75 C76 C77 C78 0.2(7) . . . . ?
C74 C73 C78 C77 0.0(6) . . . . ?
P23 C73 C78 C77 174.6(4) . . . . ?
C76 C77 C78 C73 0.1(7) . . . . ?
N22 P23 C79 C80 7.0(4) . . . . ?
C73 P23 C79 C80 117.3(4) . . . . ?
Ag2 P23 C79 C80 -108.7(3) . . . . ?
N22 P23 C79 C84 -178.3(4) . . . . ?
C73 P23 C79 C84 -68.0(4) . . . . ?
Ag2 P23 C79 C84 66.1(4) . . . . ?
C84 C79 C80 C81 -1.2(6) . . . . ?
P23 C79 C80 C81 173.4(3) . . . . ?
C79 C80 C81 C82 0.5(7) . . . . ?
C80 C81 C82 C83 0.6(7) . . . . ?
C81 C82 C83 C84 -1.0(9) . . . . ?
C80 C79 C84 C83 0.9(8) . . . . ?
P23 C79 C84 C83 -174.2(5) . . . . ?
C82 C83 C84 C79 0.2(9) . . . . ?
N22 P24 C85 C86 131.6(3) . . . . ?
C91 P24 C85 C86 -117.0(3) . . . . ?
Se22 P24 C85 C86 5.5(3) . . . . ?
N22 P24 C85 C90 -45.9(3) . . . . ?
C91 P24 C85 C90 65.5(3) . . . . ?
Se22 P24 C85 C90 -172.0(2) . . . . ?
C90 C85 C86 C87 -0.3(6) . . . . ?
P24 C85 C86 C87 -177.7(3) . . . . ?
C85 C86 C87 C88 1.1(6) . . . . ?
C86 C87 C88 C89 -1.6(6) . . . . ?
C87 C88 C89 C90 1.3(7) . . . . ?
C88 C89 C90 C85 -0.6(6) . . . . ?
C86 C85 C90 C89 0.1(6) . . . . ?
P24 C85 C90 C89 177.5(3) . . . . ?
N22 P24 C91 C92 -42.1(3) . . . . ?
C85 P24 C91 C92 -155.9(3) . . . . ?
Se22 P24 C91 C92 80.4(3) . . . . ?
N22 P24 C91 C96 144.9(3) . . . . ?
C85 P24 C91 C96 31.1(3) . . . . ?
Se22 P24 C91 C96 -92.6(3) . . . . ?
C96 C91 C92 C93 -0.1(6) . . . . ?
P24 C91 C92 C93 -173.1(3) . . . . ?
C91 C92 C93 C94 0.8(6) . . . . ?
C92 C93 C94 C95 -1.3(6) . . . . ?
C93 C94 C95 C96 0.9(6) . . . . ?
C94 C95 C96 C91 -0.2(6) . . . . ?
C92 C91 C96 C95 -0.2(6) . . . . ?
P24 C91 C96 C95 172.8(3) . . . . ?
